data_1001631
loop_
_publ_author_name
'Martin, C'
'Hervieu, M'
'Huve, M'
'Michel, C'
'Maignan, A'
'Van Tendeloo, G'
'Raveau, B'

_publ_section_title
;
Lead-mercury-based superconductors. The 1212 cuprate Pb0.7 Hg0.3 Sr2+x
Ca0.7 Nd0.3-x Cu2 O7-d and the new oxycarbonate Pb0.7 Hg0.3 Sr4 Cu2 (C
O3) O7
;
_journal_coden_ASTM PHYCE6
_journal_name_full 'Physica C (Amsterdam) (152,1988-)'
_journal_page_first 19
_journal_page_last 26
_journal_paper_doi 10.1016/0921-4534(94)90109-0
_journal_volume 222
_journal_year 1994
_chemical_formula_structural '(Pb0.7 Hg0.3) Sr2 (Nd0.23 Ca0.77) Cu2 O7'
_chemical_formula_sum 'Ca0.77 Cu2 Hg0.3 Nd0.23 O7 Pb0.7 Sr2'
_chemical_name_systematic
;
Lead mercury strontium neodymium calcium copper oxide
(0.7/0.3/2/0.2/0.8/2/7)
;
_space_group_IT_number 123
_symmetry_cell_setting tetragonal
_symmetry_Int_Tables_number 123
_symmetry_space_group_name_Hall '-P 4 2'
_symmetry_space_group_name_H-M 'P 4/m m m'
_cell_angle_alpha 90
_cell_angle_beta 90
_cell_angle_gamma 90
_cell_formula_units_Z 1
_cell_length_a 3.8116(2)
_cell_length_b 3.8116(2)
_cell_length_c 12.1337(6)
_cell_volume 176.3
_refine_ls_R_factor_all 0.087
_cod_original_formula_sum 'Ca.77 Cu2 Hg.3 Nd.23 O7 Pb.7 Sr2'
_cod_database_code 1001631

loop_
_symmetry_equiv_pos_as_xyz
x,y,z
-x,-y,z
-x,y,z
x,-y,z
-y,x,z
y,-x,z
y,x,z
-y,-x,z
-x,-y,-z
x,y,-z
x,-y,-z
-x,y,-z
y,-x,-z
-y,x,-z
-y,-x,-z
y,x,-z

loop_
_atom_site_label
_atom_site_type_symbol
_atom_site_symmetry_multiplicity
_atom_site_Wyckoff_symbol
_atom_site_fract_x
_atom_site_fract_y
_atom_site_fract_z
_atom_site_occupancy
_atom_site_attached_hydrogens
_atom_site_calc_flag
Pb1 Pb2+ 4 l 0.065(4) 0. 0. 0.175 0 d
Hg1 Hg2+ 4 l 0.065(4) 0. 0. 0.075 0 d
Sr1 Sr2+ 2 h 0.5 0.5 0.2145(3) 1. 0 d
Nd1 Nd3+ 1 d 0.5 0.5 0.5 0.23(1) 0 d
Ca1 Ca2+ 1 d 0.5 0.5 0.5 0.77(1) 0 d
Cu1 Cu3+ 2 g 0. 0. 0.3609(4) 1. 0 d
O1 O2- 1 c 0.5 0.5 0. 1. 0 d
O2 O2- 2 g 0. 0. 0.168(2) 1. 0 d
O3 O2- 4 i 0. 0.5 0.371(1) 1. 0 d

loop_
_atom_type_symbol
_atom_type_oxidation_number
Pb2+ 2.000
Hg2+ 2.000
Sr2+ 2.000
Nd3+ 3.000
Ca2+ 2.000
Cu3+ 2.885
O2- -2.000
